data_4131057
loop_
_publ_author_name
'Eymann, L\'eonard Y M'
'Tskhovrebov, Alexander G.'
'Sienkiewicz, Andrzej'
'Bila, Jos\'e L'
'\<Zivkovi\'c, Ivica'
'R\/onnow, Henrik M'
'Wodrich, Matthew D.'
'Vannay, Laurent'
'Corminboeuf, Cl\'emence'
'Pattison, Philip'
'Solari, Euro'
'Scopelliti, Rosario'
'Severin, Kay'

_publ_section_title
;
 Neutral Aminyl Radicals Derived from Azoimidazolium Dyes.
;
_journal_issue 46
_journal_name_full 'Journal of the American Chemical Society'
_journal_page_first 15126
_journal_page_last 15129
_journal_paper_doi 10.1021/jacs.6b09124
_journal_volume 138
_journal_year 2016
_chemical_formula_moiety 'C62 H72 N8, C4 H10 O'
_chemical_formula_sum 'C66 H82 N8 O'
_chemical_formula_weight 1003.40
_space_group_IT_number 14
_space_group_name_Hall '-P 2yn'
_space_group_name_H-M_alt 'P 1 21/n 1'
_symmetry_cell_setting monoclinic
_symmetry_space_group_name_Hall '-P 2yn'
_symmetry_space_group_name_H-M 'P 1 21/n 1'
_atom_sites_solution_hydrogens geom
_atom_sites_solution_primary direct
_atom_sites_solution_secondary difmap
_audit_creation_method SHELXL-97
_audit_update_record
;
2016-05-11 # Formatted by publCIF

;
_cell_angle_alpha 90.00
_cell_angle_beta 99.842(10)
_cell_angle_gamma 90.00
_cell_formula_units_Z 4
_cell_length_a 19.791(2)
_cell_length_b 15.4136(13)
_cell_length_c 19.8040(19)
_cell_measurement_reflns_used 3740
_cell_measurement_temperature 140.00(10)
_cell_measurement_theta_max 73.5800
_cell_measurement_theta_min 3.5750
_cell_volume 5952.3(10)
_computing_cell_refinement 'CrysAlisPro 1.171.38.41 (Rigaku OD, 2015)'
_computing_data_collection 'CrysAlisPro 1.171.38.41 (Rigaku OD, 2015)'
_computing_data_reduction 'CrysAlisPro 1.171.38.41 (Rigaku OD, 2015)'
_computing_molecular_graphics 'Bruker SHELXTL'
_computing_publication_material 'Bruker SHELXTL'
_computing_structure_refinement 'SHELXL-97 (Sheldrick, 1997)'
_computing_structure_solution 'SHELXS-97 (Sheldrick, 1990)'
_diffrn_ambient_environment N~2~
_diffrn_ambient_temperature 140.00(10)
_diffrn_detector 'CCD plate'
_diffrn_detector_area_resol_mean 5.1333
_diffrn_detector_type Atlas
_diffrn_measured_fraction_theta_full 1.000
_diffrn_measured_fraction_theta_max 0.981
_diffrn_measurement_details
; 
List of Runs (angles in degrees, time in seconds): 
  
  # Type    Start    End  Width  t~exp~   \w     \q     \k     \f   Frames 
-------------------------------------------------------------------------- 
  1  \w     68.00 109.00   1.00   80.00    --  109.26 -94.00 120.00   41 
  2  \w     78.00 120.00   1.00   80.00    --  109.26-133.00 136.00   42 
  3  \w     61.00 132.00   1.00   80.00    --  109.26 -45.00 120.00   71 
  4  \w     89.00 115.00   1.00   80.00    --  109.26-111.00   0.00   26 
  5  \w     59.00 103.00   1.00   80.00    --  109.26 -94.00 -60.00   44 
  6  \w     64.00 109.00   1.00   80.00    --  109.26 -94.00-150.00   45 
  7  \w     74.00 130.00   1.00   80.00    --  109.26 -45.00-180.00   56 
  8  \w     85.00 153.00   1.00   80.00    --  109.26  30.00-150.00   68 
  9  \w    108.00 175.00   1.00   80.00    --  109.26  30.00 -60.00   67 
 10  \w     91.00 164.00   1.00   80.00    --  109.26  45.00  60.00   73 
 11  \w     44.00  70.00   1.00   80.00    --  109.26-111.00   0.00   26 
 12  \w     41.00 137.00   1.00   80.00    --  109.26 -61.00 -30.00   96 
 13  \w     39.00  96.00   1.00   20.00    --   42.26-125.00   0.00   57 
 14  \w     43.00 112.00   1.00   80.00    --  109.26 -45.00  60.00   69 
 15  \w     41.00  68.00   1.00   80.00    --  109.26-133.00 136.00   27 
 16  \w      1.00  38.00   1.00   20.00    --   42.26 -99.00 -90.00   37 
 17  \w     28.00 140.00   1.00   80.00    --  109.26 -15.00 -90.00  112 
 18  \w    -75.00  18.00   1.00   20.00    --  -42.26  77.00-180.00   93 
 19  \w   -117.00 -22.00   1.00   20.00    --  -42.26 -37.00 -60.00   95 
 20  \w   -114.00 -18.00   1.00   20.00    --  -42.26 -37.00  30.00   96 
;
_diffrn_measurement_device 'four-circle diffractometer'
_diffrn_measurement_device_type 'SuperNova, Dual, Cu at zero, Atlas'
_diffrn_measurement_method '\w scans'
_diffrn_radiation_monochromator mirror
_diffrn_radiation_probe x-ray
_diffrn_radiation_type 'Cu K\a'
_diffrn_radiation_wavelength 1.54184
_diffrn_reflns_av_R_equivalents 0.1035
_diffrn_reflns_av_sigmaI/netI 0.0881
_diffrn_reflns_limit_h_max 24
_diffrn_reflns_limit_h_min -23
_diffrn_reflns_limit_k_max 19
_diffrn_reflns_limit_k_min -16
_diffrn_reflns_limit_l_max 24
_diffrn_reflns_limit_l_min -23
_diffrn_reflns_number 44686
_diffrn_reflns_theta_full 67.00
_diffrn_reflns_theta_max 76.01
_diffrn_reflns_theta_min 3.47
_diffrn_source 'micro-focus sealed X-ray tube'
_diffrn_source_type 'SuperNova (Cu) X-ray Source'
_exptl_absorpt_coefficient_mu 0.516
_exptl_absorpt_correction_T_max 0.937
_exptl_absorpt_correction_T_min 0.900
_exptl_absorpt_correction_type gaussian
_exptl_absorpt_process_details
; 
CrysAlisPro 1.171.38.41 (Rigaku Oxford Diffraction, 2015) 
Numerical absorption correction based on gaussian integration over 
a multifaceted crystal model. 
Empirical absorption correction using spherical harmonics, 
 implemented in SCALE3 ABSPACK scaling algorithm. 
;
_exptl_crystal_colour black
_exptl_crystal_density_diffrn 1.120
_exptl_crystal_density_method 'not measured'
_exptl_crystal_description prism
_exptl_crystal_F_000 2168
_exptl_crystal_size_max 0.31
_exptl_crystal_size_mid 0.19
_exptl_crystal_size_min 0.17
_refine_diff_density_max 0.302
_refine_diff_density_min -0.419
_refine_diff_density_rms 0.052
_refine_ls_extinction_method none
_refine_ls_goodness_of_fit_ref 0.981
_refine_ls_hydrogen_treatment constr
_refine_ls_matrix_type full
_refine_ls_number_parameters 698
_refine_ls_number_reflns 12212
_refine_ls_number_restraints 3
_refine_ls_restrained_S_all 0.982
_refine_ls_R_factor_all 0.1494
_refine_ls_R_factor_gt 0.0756
_refine_ls_shift/su_max 0.000
_refine_ls_shift/su_mean 0.000
_refine_ls_structure_factor_coef Fsqd
_refine_ls_weighting_details 'calc w=1/[\s^2^(Fo^2^)+(0.1109P)^2^+0.0000P] where P=(Fo^2^+2Fc^2^)/3'
_refine_ls_weighting_scheme calc
_refine_ls_wR_factor_gt 0.1915
_refine_ls_wR_factor_ref 0.2383
_reflns_number_gt 5922
_reflns_number_total 12212
_reflns_threshold_expression >2sigma(I)
_cod_data_source_file ja6b09124_si_005.cif
_cod_data_source_block le-4-dim
_cod_original_cell_volume 5952.4(10)
_cod_original_sg_symbol_H-M 'P 21/n'
_cod_database_code 4131057
_publcif_datablock.id {a09a77bc-aa63-4297-8d68-4c9aaf50e362}

_publcif_info_exptl_table_max_cols 4
_publcif_info_exptl_table_use_headnotes n

loop_
_symmetry_equiv_pos_as_xyz
'x, y, z'
'-x+1/2, y+1/2, -z+1/2'
'-x, -y, -z'
'x-1/2, -y-1/2, z-1/2'

loop_
_atom_site_label
_atom_site_type_symbol
_atom_site_fract_x
_atom_site_fract_y
_atom_site_fract_z
_atom_site_U_iso_or_equiv
_atom_site_adp_type
_atom_site_occupancy
_atom_site_symmetry_multiplicity
_atom_site_calc_flag
_atom_site_refinement_flags
N1 N 0.19385(14) 0.8674(2) 0.02696(14) 0.0486(7) Uani 1 1 d .
N2 N 0.18809(15) 0.8501(2) 0.13544(15) 0.0551(8) Uani 1 1 d .
N3 N 0.29921(15) 0.8430(3) 0.09677(15) 0.0590(8) Uani 1 1 d .
N4 N 0.33179(15) 0.8262(2) 0.16172(16) 0.0553(8) Uani 1 1 d .
N5 N 0.83740(14) 0.8418(2) 0.22477(14) 0.0469(6) Uani 1 1 d .
N6 N 0.86914(14) 0.8513(2) 0.29030(13) 0.0457(6) Uani 1 1 d .
N7 N 0.97501(14) 0.8478(2) 0.36284(14) 0.0474(6) Uani 1 1 d .
N8 N 0.98145(13) 0.8298(2) 0.25444(14) 0.0470(6) Uani 1 1 d .
C1 C 0.23308(16) 0.8505(2) 0.08989(16) 0.0437(7) Uani 1 1 d .
C2 C 0.12601(19) 0.8758(3) 0.0337(2) 0.0618(10) Uani 1 1 d .
H2 H 0.0887 0.8876 -0.0021 0.074 Uiso 1 1 calc R
C3 C 0.12226(19) 0.8644(4) 0.0995(2) 0.0739(14) Uani 1 1 d .
H3 H 0.0815 0.8657 0.1188 0.089 Uiso 1 1 calc R
C4 C 0.22079(17) 0.8697(2) -0.03562(17) 0.0479(8) Uani 1 1 d .
C5 C 0.24124(17) 0.9481(2) -0.06041(17) 0.0482(8) Uani 1 1 d .
C6 C 0.26902(19) 0.9466(3) -0.11984(18) 0.0513(8) Uani 1 1 d .
H6 H 0.2826 0.9996 -0.1380 0.062 Uiso 1 1 calc R
C7 C 0.2776(2) 0.8699(3) -0.15358(17) 0.0551(9) Uani 1 1 d .
C8 C 0.2574(2) 0.7922(3) -0.12687(19) 0.0599(10) Uani 1 1 d .
H8 H 0.2637 0.7391 -0.1494 0.072 Uiso 1 1 calc R
C9 C 0.22834(19) 0.7913(3) -0.06811(18) 0.0548(9) Uani 1 1 d .
C10 C 0.2349(2) 1.0323(3) -0.0232(2) 0.0605(10) Uani 1 1 d .
H10A H 0.1886 1.0558 -0.0371 0.091 Uiso 1 1 calc R
H10B H 0.2686 1.0739 -0.0345 0.091 Uiso 1 1 calc R
H10C H 0.2432 1.0218 0.0264 0.091 Uiso 1 1 calc R
C11 C 0.3105(3) 0.8686(3) -0.2172(2) 0.0738(13) Uani 1 1 d .
H11A H 0.3364 0.9223 -0.2197 0.111 Uiso 1 1 calc R
H11B H 0.2747 0.8638 -0.2579 0.111 Uiso 1 1 calc R
H11C H 0.3415 0.8188 -0.2153 0.111 Uiso 1 1 calc R
C12 C 0.2078(3) 0.7064(3) -0.0389(2) 0.0693(11) Uani 1 1 d .
H12A H 0.2372 0.6954 0.0053 0.104 Uiso 1 1 calc R
H12B H 0.2129 0.6591 -0.0707 0.104 Uiso 1 1 calc R
H12C H 0.1599 0.7098 -0.0324 0.104 Uiso 1 1 calc R
C13 C 0.20094(16) 0.8210(2) 0.20509(17) 0.0472(8) Uani 1 1 d .
C14 C 0.21859(19) 0.8804(3) 0.2574(2) 0.0592(9) Uani 1 1 d .
C15 C 0.2289(2) 0.8489(3) 0.3246(2) 0.0679(11) Uani 1 1 d .
H15 H 0.2416 0.8883 0.3615 0.081 Uiso 1 1 calc R
C16 C 0.2212(2) 0.7621(3) 0.3391(2) 0.0650(11) Uani 1 1 d .
C17 C 0.2030(2) 0.7057(3) 0.2856(2) 0.0612(10) Uani 1 1 d .
H17 H 0.1974 0.6460 0.2952 0.073 Uiso 1 1 calc R
C18 C 0.19257(18) 0.7330(3) 0.21778(18) 0.0521(8) Uani 1 1 d .
C19 C 0.2274(3) 0.9737(3) 0.2417(3) 0.0950(17) Uani 1 1 d .
H19A H 0.2670 0.9805 0.2184 0.143 Uiso 1 1 calc R
H19B H 0.2350 1.0071 0.2844 0.143 Uiso 1 1 calc R
H19C H 0.1861 0.9950 0.2119 0.143 Uiso 1 1 calc R
C20 C 0.2314(3) 0.7312(5) 0.4120(2) 0.103(2) Uani 1 1 d .
H20A H 0.1909 0.6984 0.4196 0.155 Uiso 1 1 calc R
H20B H 0.2379 0.7813 0.4429 0.155 Uiso 1 1 calc R
H20C H 0.2720 0.6938 0.4210 0.155 Uiso 1 1 calc R
C21 C 0.1732(3) 0.6699(3) 0.1599(2) 0.0769(13) Uani 1 1 d .
H21A H 0.1688 0.6117 0.1786 0.115 Uiso 1 1 calc R
H21B H 0.2088 0.6695 0.1311 0.115 Uiso 1 1 calc R
H21C H 0.1294 0.6873 0.1324 0.115 Uiso 1 1 calc R
C22 C 0.40350(16) 0.8336(2) 0.16848(16) 0.0457(7) Uani 1 1 d .
C23 C 0.44307(18) 0.7729(2) 0.21099(17) 0.0491(8) Uani 1 1 d .
C24 C 0.51434(17) 0.7753(2) 0.21822(17) 0.0470(7) Uani 1 1 d .
C25 C 0.54611(15) 0.8384(2) 0.18350(16) 0.0427(7) Uani 1 1 d .
C26 C 0.50656(17) 0.9011(2) 0.14306(17) 0.0475(8) Uani 1 1 d .
C27 C 0.43569(17) 0.9008(2) 0.13646(18) 0.0490(8) Uani 1 1 d .
C28 C 0.4082(2) 0.7060(3) 0.2494(2) 0.0720(12) Uani 1 1 d .
H28A H 0.4193 0.6477 0.2348 0.108 Uiso 1 1 calc R
H28B H 0.3585 0.7147 0.2394 0.108 Uiso 1 1 calc R
H28C H 0.4244 0.7123 0.2987 0.108 Uiso 1 1 calc R
C29 C 0.5578(2) 0.7103(3) 0.2640(2) 0.0614(10) Uani 1 1 d .
H29A H 0.5508 0.7182 0.3115 0.092 Uiso 1 1 calc R
H29B H 0.6062 0.7193 0.2613 0.092 Uiso 1 1 calc R
H29C H 0.5443 0.6513 0.2489 0.092 Uiso 1 1 calc R
C30 C 0.5420(2) 0.9701(3) 0.1073(2) 0.0661(11) Uani 1 1 d .
H30A H 0.5148 0.9821 0.0622 0.099 Uiso 1 1 calc R
H30B H 0.5876 0.9495 0.1019 0.099 Uiso 1 1 calc R
H30C H 0.5466 1.0233 0.1349 0.099 Uiso 1 1 calc R
C31 C 0.3950(2) 0.9764(3) 0.1002(2) 0.0672(11) Uani 1 1 d .
H31A H 0.4229 1.0292 0.1067 0.101 Uiso 1 1 calc R
H31B H 0.3531 0.9849 0.1194 0.101 Uiso 1 1 calc R
H31C H 0.3830 0.9636 0.0511 0.101 Uiso 1 1 calc R
C32 C 0.62317(16) 0.8433(2) 0.19301(16) 0.0425(7) Uani 1 1 d .
C33 C 0.65837(16) 0.8897(2) 0.24947(16) 0.0418(7) Uani 1 1 d .
C34 C 0.72981(16) 0.8954(2) 0.26074(15) 0.0429(7) Uani 1 1 d .
C35 C 0.76626(16) 0.8484(2) 0.21678(15) 0.0415(7) Uani 1 1 d .
C36 C 0.73022(16) 0.8044(2) 0.15873(15) 0.0415(7) Uani 1 1 d .
C37 C 0.65906(17) 0.8029(2) 0.14705(16) 0.0437(7) Uani 1 1 d .
C38 C 0.61719(18) 0.9322(3) 0.29862(18) 0.0526(8) Uani 1 1 d .
H38A H 0.6388 0.9197 0.3459 0.079 Uiso 1 1 calc R
H38B H 0.5703 0.9093 0.2904 0.079 Uiso 1 1 calc R
H38C H 0.6159 0.9951 0.2912 0.079 Uiso 1 1 calc R
C39 C 0.76604(18) 0.9547(3) 0.31631(18) 0.0529(8) Uani 1 1 d .
H39A H 0.7341 0.9993 0.3267 0.079 Uiso 1 1 calc R
H39B H 0.8051 0.9825 0.3005 0.079 Uiso 1 1 calc R
H39C H 0.7824 0.9207 0.3577 0.079 Uiso 1 1 calc R
C40 C 0.77068(18) 0.7564(3) 0.11196(16) 0.0503(8) Uani 1 1 d .
H40A H 0.7684 0.6939 0.1202 0.075 Uiso 1 1 calc R
H40B H 0.8186 0.7754 0.1214 0.075 Uiso 1 1 calc R
H40C H 0.7512 0.7690 0.0641 0.075 Uiso 1 1 calc R
C41 C 0.62049(18) 0.7569(3) 0.08455(18) 0.0559(9) Uani 1 1 d .
H41A H 0.6252 0.7898 0.0433 0.084 Uiso 1 1 calc R
H41B H 0.5719 0.7526 0.0883 0.084 Uiso 1 1 calc R
H41C H 0.6395 0.6986 0.0816 0.084 Uiso 1 1 calc R
C42 C 0.93624(16) 0.8438(2) 0.29849(16) 0.0424(7) Uani 1 1 d .
C43 C 1.04276(18) 0.8374(3) 0.35828(19) 0.0551(9) Uani 1 1 d .
H43 H 1.0800 0.8381 0.3956 0.066 Uiso 1 1 calc R
C44 C 1.04747(18) 0.8260(3) 0.2924(2) 0.0587(10) Uani 1 1 d .
H44 H 1.0885 0.8169 0.2746 0.070 Uiso 1 1 calc R
C45 C 0.94552(16) 0.8689(2) 0.42283(17) 0.0465(7) Uani 1 1 d .
C46 C 0.92922(19) 0.8019(3) 0.46435(18) 0.0540(8) Uani 1 1 d .
C47 C 0.8979(2) 0.8241(3) 0.51915(19) 0.0620(10) Uani 1 1 d .
H47 H 0.8867 0.7797 0.5486 0.074 Uiso 1 1 calc R
C48 C 0.8823(2) 0.9100(3) 0.53230(19) 0.0646(11) Uani 1 1 d .
C49 C 0.89942(19) 0.9749(3) 0.48940(19) 0.0572(9) Uani 1 1 d .
H49 H 0.8889 1.0336 0.4979 0.069 Uiso 1 1 calc R
C50 C 0.93158(18) 0.9553(2) 0.43448(18) 0.0494(8) Uani 1 1 d .
C51 C 0.9437(2) 0.7082(3) 0.4505(2) 0.0715(11) Uani 1 1 d .
H51A H 0.9180 0.6914 0.4056 0.107 Uiso 1 1 calc R
H51B H 0.9298 0.6717 0.4861 0.107 Uiso 1 1 calc R
H51C H 0.9929 0.7007 0.4506 0.107 Uiso 1 1 calc R
C52 C 0.8465(3) 0.9336(4) 0.5918(2) 0.0898(17) Uani 1 1 d .
H52A H 0.8755 0.9735 0.6226 0.135 Uiso 1 1 calc R
H52B H 0.8384 0.8809 0.6169 0.135 Uiso 1 1 calc R
H52C H 0.8026 0.9616 0.5742 0.135 Uiso 1 1 calc R
C53 C 0.9490(2) 1.0264(3) 0.3879(2) 0.0594(9) Uani 1 1 d .
H53A H 0.9116 1.0324 0.3487 0.089 Uiso 1 1 calc R
H53B H 0.9915 1.0116 0.3714 0.089 Uiso 1 1 calc R
H53C H 0.9550 1.0812 0.4132 0.089 Uiso 1 1 calc R
C54 C 0.96806(16) 0.8235(2) 0.18065(17) 0.0458(7) Uani 1 1 d .
C55 C 0.95540(17) 0.8987(3) 0.14158(18) 0.0515(8) Uani 1 1 d .
C56 C 0.94645(19) 0.8910(3) 0.0705(2) 0.0619(10) Uani 1 1 d .
H56 H 0.9382 0.9416 0.0430 0.074 Uiso 1 1 calc R
C57 C 0.9494(2) 0.8107(3) 0.0389(2) 0.0671(12) Uani 1 1 d .
C58 C 0.9621(2) 0.7378(3) 0.0800(2) 0.0651(11) Uani 1 1 d .
H58 H 0.9648 0.6828 0.0589 0.078 Uiso 1 1 calc R
C59 C 0.97115(19) 0.7423(3) 0.1510(2) 0.0540(9) Uani 1 1 d .
C60 C 0.9501(2) 0.9858(3) 0.1747(2) 0.0679(11) Uani 1 1 d .
H60A H 0.9442 1.0311 0.1395 0.102 Uiso 1 1 calc R
H60B H 0.9921 0.9969 0.2077 0.102 Uiso 1 1 calc R
H60C H 0.9107 0.9860 0.1986 0.102 Uiso 1 1 calc R
C61 C 0.9399(3) 0.8053(5) -0.0387(2) 0.0980(19) Uani 1 1 d .
H61A H 0.9346 0.8639 -0.0581 0.147 Uiso 1 1 calc R
H61B H 0.8989 0.7710 -0.0559 0.147 Uiso 1 1 calc R
H61C H 0.9801 0.7775 -0.0521 0.147 Uiso 1 1 calc R
C62 C 0.9824(3) 0.6614(3) 0.1943(3) 0.0734(12) Uani 1 1 d .
H62A H 1.0276 0.6642 0.2236 0.110 Uiso 1 1 calc R
H62B H 0.9803 0.6104 0.1645 0.110 Uiso 1 1 calc R
H62C H 0.9468 0.6572 0.2229 0.110 Uiso 1 1 calc R
O1 O 0.1052(4) 0.4336(4) 0.0512(3) 0.199(4) Uani 1 1 d D
C63 C 0.0733(5) 0.4284(6) 0.1605(4) 0.162(4) Uani 1 1 d D
H63A H 0.0711 0.3649 0.1595 0.243 Uiso 1 1 calc R
H63B H 0.0386 0.4511 0.1858 0.243 Uiso 1 1 calc R
H63C H 0.1189 0.4469 0.1832 0.243 Uiso 1 1 calc R
C64 C 0.0608(6) 0.4602(6) 0.0939(4) 0.170(4) Uani 1 1 d D
H64A H 0.0137 0.4431 0.0726 0.204 Uiso 1 1 calc R
H64B H 0.0620 0.5244 0.0961 0.204 Uiso 1 1 calc R
C65 C 0.1363(4) 0.4867(5) 0.0153(4) 0.122(2) Uani 1 1 d D
H65A H 0.1635 0.5284 0.0470 0.146 Uiso 1 1 calc R
H65B H 0.1011 0.5203 -0.0155 0.146 Uiso 1 1 calc R
C66 C 0.1813(4) 0.4460(5) -0.0255(3) 0.125(3) Uani 1 1 d D
H66A H 0.2194 0.4179 0.0047 0.188 Uiso 1 1 calc R
H66B H 0.1994 0.4901 -0.0533 0.188 Uiso 1 1 calc R
H66C H 0.1556 0.4025 -0.0557 0.188 Uiso 1 1 calc R

loop_
_atom_site_aniso_label
_atom_site_aniso_U_11
_atom_site_aniso_U_22
_atom_site_aniso_U_33
_atom_site_aniso_U_23
_atom_site_aniso_U_13
_atom_site_aniso_U_12
N1 0.0368(14) 0.0675(19) 0.0421(14) 0.0060(13) 0.0080(11) -0.0011(12)
N2 0.0390(15) 0.081(2) 0.0481(16) 0.0138(15) 0.0143(12) 0.0073(14)
N3 0.0390(15) 0.098(3) 0.0401(15) -0.0053(15) 0.0077(12) 0.0050(15)
N4 0.0361(14) 0.079(2) 0.0504(16) 0.0068(15) 0.0075(12) 0.0016(14)
N5 0.0370(14) 0.0635(18) 0.0404(14) -0.0058(12) 0.0074(11) 0.0026(12)
N6 0.0368(14) 0.0647(18) 0.0353(13) -0.0024(12) 0.0058(11) 0.0036(12)
N7 0.0369(14) 0.0631(18) 0.0419(14) -0.0044(12) 0.0060(11) 0.0049(12)
N8 0.0339(13) 0.0646(18) 0.0435(15) -0.0065(13) 0.0094(11) 0.0034(12)
C1 0.0380(16) 0.0519(19) 0.0418(16) 0.0033(13) 0.0087(13) -0.0035(13)
C2 0.0396(19) 0.085(3) 0.062(2) 0.019(2) 0.0132(17) 0.0059(17)
C3 0.0353(19) 0.127(4) 0.062(2) 0.026(2) 0.0167(17) 0.015(2)
C4 0.0387(17) 0.066(2) 0.0392(16) 0.0029(15) 0.0066(13) -0.0041(14)
C5 0.0447(18) 0.058(2) 0.0418(17) 0.0021(14) 0.0061(14) -0.0001(15)
C6 0.0515(19) 0.057(2) 0.0454(18) 0.0054(15) 0.0076(15) -0.0034(16)
C7 0.066(2) 0.060(2) 0.0394(18) 0.0017(15) 0.0096(16) -0.0085(17)
C8 0.076(3) 0.058(2) 0.047(2) -0.0026(16) 0.0141(18) -0.0140(19)
C9 0.053(2) 0.066(2) 0.0440(18) 0.0008(16) 0.0064(15) -0.0111(17)
C10 0.061(2) 0.058(2) 0.067(2) 0.0058(18) 0.0211(19) 0.0068(17)
C11 0.111(4) 0.068(3) 0.048(2) 0.0013(18) 0.030(2) -0.009(2)
C12 0.089(3) 0.064(3) 0.058(2) -0.0022(19) 0.022(2) -0.020(2)
C13 0.0366(16) 0.065(2) 0.0427(17) 0.0082(15) 0.0143(13) -0.0011(14)
C14 0.046(2) 0.072(3) 0.061(2) -0.0019(18) 0.0145(17) -0.0097(17)
C15 0.056(2) 0.099(4) 0.050(2) -0.014(2) 0.0128(17) -0.009(2)
C16 0.052(2) 0.096(3) 0.049(2) 0.010(2) 0.0121(17) 0.007(2)
C17 0.058(2) 0.070(3) 0.060(2) 0.0166(19) 0.0202(18) 0.0135(18)
C18 0.0462(19) 0.064(2) 0.0497(19) -0.0002(16) 0.0189(15) 0.0061(16)
C19 0.109(4) 0.070(3) 0.110(4) -0.008(3) 0.032(4) -0.027(3)
C20 0.098(4) 0.159(6) 0.054(3) 0.026(3) 0.017(3) 0.025(4)
C21 0.086(3) 0.076(3) 0.072(3) -0.015(2) 0.023(2) 0.006(2)
C22 0.0344(16) 0.063(2) 0.0406(16) -0.0029(14) 0.0097(13) -0.0026(14)
C23 0.0436(18) 0.063(2) 0.0412(17) 0.0016(15) 0.0094(14) -0.0066(15)
C24 0.0435(18) 0.056(2) 0.0411(17) 0.0050(14) 0.0075(13) -0.0010(14)
C25 0.0343(15) 0.0542(19) 0.0398(16) 0.0029(13) 0.0072(12) 0.0000(13)
C26 0.0423(17) 0.056(2) 0.0442(17) 0.0052(14) 0.0067(14) -0.0046(14)
C27 0.0394(17) 0.060(2) 0.0465(18) 0.0009(15) 0.0034(14) 0.0036(15)
C28 0.063(2) 0.095(3) 0.059(2) 0.018(2) 0.0113(19) -0.020(2)
C29 0.055(2) 0.066(2) 0.063(2) 0.0181(19) 0.0087(18) -0.0001(18)
C30 0.051(2) 0.076(3) 0.067(2) 0.028(2) -0.0029(18) -0.0054(19)
C31 0.051(2) 0.067(3) 0.079(3) 0.011(2) -0.0030(19) 0.0087(18)
C32 0.0345(15) 0.0537(19) 0.0388(16) 0.0065(13) 0.0054(12) -0.0004(13)
C33 0.0382(16) 0.0512(19) 0.0364(15) 0.0046(13) 0.0071(12) 0.0041(13)
C34 0.0404(16) 0.0543(19) 0.0339(15) 0.0011(13) 0.0059(12) 0.0021(13)
C35 0.0357(15) 0.0528(19) 0.0369(15) 0.0028(13) 0.0084(12) 0.0004(13)
C36 0.0413(16) 0.0487(18) 0.0351(15) 0.0012(13) 0.0084(12) 0.0021(13)
C37 0.0416(16) 0.0502(18) 0.0386(16) 0.0049(13) 0.0049(13) -0.0019(13)
C38 0.0455(19) 0.067(2) 0.0472(19) -0.0032(16) 0.0133(15) 0.0052(16)
C39 0.0432(18) 0.065(2) 0.0506(19) -0.0115(16) 0.0084(15) 0.0043(16)
C40 0.0467(18) 0.069(2) 0.0377(16) -0.0052(15) 0.0131(14) 0.0032(16)
C41 0.0457(19) 0.075(3) 0.0461(19) -0.0091(17) 0.0055(15) -0.0070(17)
C42 0.0376(16) 0.0505(18) 0.0396(16) -0.0015(13) 0.0081(12) 0.0002(13)
C43 0.0362(17) 0.075(2) 0.053(2) -0.0058(18) 0.0054(15) 0.0062(16)
C44 0.0362(17) 0.082(3) 0.058(2) -0.0072(19) 0.0093(15) 0.0068(17)
C45 0.0358(16) 0.062(2) 0.0401(16) -0.0051(14) 0.0024(13) -0.0003(14)
C46 0.051(2) 0.062(2) 0.0468(19) 0.0043(16) 0.0030(15) -0.0033(16)
C47 0.065(2) 0.080(3) 0.0414(19) 0.0011(17) 0.0092(17) -0.015(2)
C48 0.055(2) 0.097(3) 0.043(2) -0.0087(19) 0.0097(16) -0.008(2)
C49 0.051(2) 0.071(3) 0.0491(19) -0.0128(17) 0.0083(16) -0.0015(17)
C50 0.0427(17) 0.061(2) 0.0441(17) -0.0056(15) 0.0059(14) -0.0031(15)
C51 0.077(3) 0.060(3) 0.072(3) 0.001(2) -0.002(2) 0.001(2)
C52 0.082(3) 0.134(5) 0.059(3) -0.023(3) 0.030(2) -0.016(3)
C53 0.062(2) 0.060(2) 0.056(2) -0.0002(17) 0.0107(18) -0.0025(18)
C54 0.0346(15) 0.059(2) 0.0462(18) -0.0077(15) 0.0134(13) 0.0004(13)
C55 0.0395(17) 0.067(2) 0.0488(19) -0.0050(16) 0.0105(14) 0.0029(15)
C56 0.0433(19) 0.090(3) 0.053(2) 0.008(2) 0.0104(16) 0.0042(18)
C57 0.047(2) 0.108(4) 0.048(2) -0.018(2) 0.0130(16) -0.008(2)
C58 0.057(2) 0.075(3) 0.069(3) -0.029(2) 0.0295(19) -0.0134(19)
C59 0.050(2) 0.057(2) 0.061(2) -0.0129(17) 0.0266(17) -0.0080(16)
C60 0.075(3) 0.063(3) 0.067(3) 0.0011(19) 0.018(2) 0.007(2)
C61 0.088(4) 0.157(6) 0.050(2) -0.023(3) 0.014(2) -0.027(4)
C62 0.086(3) 0.055(2) 0.091(3) -0.008(2) 0.045(3) -0.005(2)
O1 0.354(11) 0.107(4) 0.184(6) 0.036(4) 0.186(7) 0.046(5)
C63 0.181(9) 0.147(7) 0.194(9) 0.072(6) 0.131(7) 0.051(6)
C64 0.264(12) 0.168(9) 0.089(5) -0.006(5) 0.058(6) 0.090(8)
C65 0.131(6) 0.090(5) 0.146(7) -0.007(4) 0.029(5) -0.010(4)
C66 0.201(9) 0.109(5) 0.075(4) 0.011(3) 0.048(5) 0.004(5)

loop_
_atom_type_symbol
_atom_type_description
_atom_type_scat_dispersion_real
_atom_type_scat_dispersion_imag
_atom_type_scat_source
C C 0.0181 0.0091 'International Tables Vol C Tables 4.2.6.8 and 6.1.1.4'
H H 0.0000 0.0000 'International Tables Vol C Tables 4.2.6.8 and 6.1.1.4'
N N 0.0311 0.0180 'International Tables Vol C Tables 4.2.6.8 and 6.1.1.4'
O O 0.0492 0.0322 'International Tables Vol C Tables 4.2.6.8 and 6.1.1.4'

loop_
_geom_angle_atom_site_label_1
_geom_angle_atom_site_label_2
_geom_angle_atom_site_label_3
_geom_angle
C1 N1 C2 109.8(3)
C1 N1 C4 123.6(3)
C2 N1 C4 126.5(3)
C1 N2 C3 108.6(3)
C1 N2 C13 127.4(3)
C3 N2 C13 122.6(3)
C1 N3 N4 115.0(3)
N3 N4 C22 112.4(3)
N6 N5 C35 113.3(2)
C42 N6 N5 113.8(3)
C43 N7 C42 109.4(3)
C43 N7 C45 128.1(3)
C42 N7 C45 122.2(3)
C42 N8 C44 108.5(3)
C42 N8 C54 129.0(3)
C44 N8 C54 122.5(3)
N3 C1 N2 133.4(3)
N3 C1 N1 121.0(3)
N2 C1 N1 105.5(3)
C3 C2 N1 107.5(3)
C3 C2 H2 126.2
N1 C2 H2 126.2
C2 C3 N2 108.5(3)
C2 C3 H3 125.7
N2 C3 H3 125.7
C5 C4 C9 122.1(3)
C5 C4 N1 120.1(3)
C9 C4 N1 117.7(3)
C6 C5 C4 118.0(3)
C6 C5 C10 120.6(3)
C4 C5 C10 121.4(3)
C5 C6 C7 121.7(4)
C5 C6 H6 119.1
C7 C6 H6 119.1
C6 C7 C8 119.0(3)
C6 C7 C11 121.3(4)
C8 C7 C11 119.7(4)
C9 C8 C7 120.9(4)
C9 C8 H8 119.5
C7 C8 H8 119.5
C8 C9 C4 118.3(4)
C8 C9 C12 120.5(4)
C4 C9 C12 121.2(3)
C5 C10 H10A 109.5
C5 C10 H10B 109.5
H10A C10 H10B 109.5
C5 C10 H10C 109.5
H10A C10 H10C 109.5
H10B C10 H10C 109.5
C7 C11 H11A 109.5
C7 C11 H11B 109.5
H11A C11 H11B 109.5
C7 C11 H11C 109.5
H11A C11 H11C 109.5
H11B C11 H11C 109.5
C9 C12 H12A 109.5
C9 C12 H12B 109.5
H12A C12 H12B 109.5
C9 C12 H12C 109.5
H12A C12 H12C 109.5
H12B C12 H12C 109.5
C14 C13 C18 122.1(3)
C14 C13 N2 119.8(4)
C18 C13 N2 118.1(3)
C13 C14 C15 117.5(4)
C13 C14 C19 120.4(4)
C15 C14 C19 122.1(4)
C16 C15 C14 122.0(4)
C16 C15 H15 119.0
C14 C15 H15 119.0
C17 C16 C15 118.5(4)
C17 C16 C20 121.1(5)
C15 C16 C20 120.3(5)
C16 C17 C18 122.1(4)
C16 C17 H17 118.9
C18 C17 H17 118.9
C17 C18 C13 117.8(4)
C17 C18 C21 121.2(4)
C13 C18 C21 121.0(4)
C14 C19 H19A 109.5
C14 C19 H19B 109.5
H19A C19 H19B 109.5
C14 C19 H19C 109.5
H19A C19 H19C 109.5
H19B C19 H19C 109.5
C16 C20 H20A 109.5
C16 C20 H20B 109.5
H20A C20 H20B 109.5
C16 C20 H20C 109.5
H20A C20 H20C 109.5
H20B C20 H20C 109.5
C18 C21 H21A 109.5
C18 C21 H21B 109.5
H21A C21 H21B 109.5
C18 C21 H21C 109.5
H21A C21 H21C 109.5
H21B C21 H21C 109.5
C23 C22 N4 117.0(3)
C23 C22 C27 120.4(3)
N4 C22 C27 122.6(3)
C24 C23 C22 119.7(3)
C24 C23 C28 120.4(3)
C22 C23 C28 119.9(3)
C23 C24 C25 119.9(3)
C23 C24 C29 120.3(3)
C25 C24 C29 119.8(3)
C24 C25 C26 120.3(3)
C24 C25 C32 120.2(3)
C26 C25 C32 119.4(3)
C27 C26 C25 120.5(3)
C27 C26 C30 120.1(3)
C25 C26 C30 119.5(3)
C26 C27 C22 119.0(3)
C26 C27 C31 119.0(3)
C22 C27 C31 121.8(3)
C23 C28 H28A 109.5
C23 C28 H28B 109.5
H28A C28 H28B 109.5
C23 C28 H28C 109.5
H28A C28 H28C 109.5
H28B C28 H28C 109.5
C24 C29 H29A 109.5
C24 C29 H29B 109.5
H29A C29 H29B 109.5
C24 C29 H29C 109.5
H29A C29 H29C 109.5
H29B C29 H29C 109.5
C26 C30 H30A 109.5
C26 C30 H30B 109.5
H30A C30 H30B 109.5
C26 C30 H30C 109.5
H30A C30 H30C 109.5
H30B C30 H30C 109.5
C27 C31 H31A 109.5
C27 C31 H31B 109.5
H31A C31 H31B 109.5
C27 C31 H31C 109.5
H31A C31 H31C 109.5
H31B C31 H31C 109.5
C37 C32 C33 120.5(3)
C37 C32 C25 121.0(3)
C33 C32 C25 118.5(3)
C34 C33 C32 120.6(3)
C34 C33 C38 120.6(3)
C32 C33 C38 118.7(3)
C33 C34 C35 118.5(3)
C33 C34 C39 119.7(3)
C35 C34 C39 121.8(3)
N5 C35 C36 114.5(3)
N5 C35 C34 125.2(3)
C36 C35 C34 120.2(3)
C37 C36 C35 119.9(3)
C37 C36 C40 121.1(3)
C35 C36 C40 118.9(3)
C36 C37 C32 120.0(3)
C36 C37 C41 119.9(3)
C32 C37 C41 120.1(3)
C33 C38 H38A 109.5
C33 C38 H38B 109.5
H38A C38 H38B 109.5
C33 C38 H38C 109.5
H38A C38 H38C 109.5
H38B C38 H38C 109.5
C34 C39 H39A 109.5
C34 C39 H39B 109.5
H39A C39 H39B 109.5
C34 C39 H39C 109.5
H39A C39 H39C 109.5
H39B C39 H39C 109.5
C36 C40 H40A 109.5
C36 C40 H40B 109.5
H40A C40 H40B 109.5
C36 C40 H40C 109.5
H40A C40 H40C 109.5
H40B C40 H40C 109.5
C37 C41 H41A 109.5
C37 C41 H41B 109.5
H41A C41 H41B 109.5
C37 C41 H41C 109.5
H41A C41 H41C 109.5
H41B C41 H41C 109.5
N6 C42 N8 133.7(3)
N6 C42 N7 120.2(3)
N8 C42 N7 106.0(3)
C44 C43 N7 108.2(3)
C44 C43 H43 125.9
N7 C43 H43 125.9
C43 C44 N8 107.8(3)
C43 C44 H44 126.1
N8 C44 H44 126.1
C50 C45 C46 122.8(3)
C50 C45 N7 118.1(3)
C46 C45 N7 119.0(3)
C47 C46 C45 117.4(4)
C47 C46 C51 120.4(4)
C45 C46 C51 122.2(4)
C46 C47 C48 121.7(4)
C46 C47 H47 119.2
C48 C47 H47 119.2
C49 C48 C47 118.9(4)
C49 C48 C52 119.8(5)
C47 C48 C52 121.3(4)
C50 C49 C48 121.1(4)
C50 C49 H49 119.5
C48 C49 H49 119.5
C49 C50 C45 118.1(4)
C49 C50 C53 120.4(4)
C45 C50 C53 121.5(3)
C46 C51 H51A 109.5
C46 C51 H51B 109.5
H51A C51 H51B 109.5
C46 C51 H51C 109.5
H51A C51 H51C 109.5
H51B C51 H51C 109.5
C48 C52 H52A 109.5
C48 C52 H52B 109.5
H52A C52 H52B 109.5
C48 C52 H52C 109.5
H52A C52 H52C 109.5
H52B C52 H52C 109.5
C50 C53 H53A 109.5
C50 C53 H53B 109.5
H53A C53 H53B 109.5
C50 C53 H53C 109.5
H53A C53 H53C 109.5
H53B C53 H53C 109.5
C59 C54 C55 122.2(3)
C59 C54 N8 118.4(3)
C55 C54 N8 119.4(3)
C54 C55 C56 118.0(4)
C54 C55 C60 121.3(3)
C56 C55 C60 120.7(4)
C57 C56 C55 121.4(4)
C57 C56 H56 119.3
C55 C56 H56 119.3
C58 C57 C56 118.4(4)
C58 C57 C61 121.9(5)
C56 C57 C61 119.7(5)
C57 C58 C59 122.2(4)
C57 C58 H58 118.9
C59 C58 H58 118.9
C54 C59 C58 117.8(4)
C54 C59 C62 121.2(3)
C58 C59 C62 121.0(4)
C55 C60 H60A 109.5
C55 C60 H60B 109.5
H60A C60 H60B 109.5
C55 C60 H60C 109.5
H60A C60 H60C 109.5
H60B C60 H60C 109.5
C57 C61 H61A 109.5
C57 C61 H61B 109.5
H61A C61 H61B 109.5
C57 C61 H61C 109.5
H61A C61 H61C 109.5
H61B C61 H61C 109.5
C59 C62 H62A 109.5
C59 C62 H62B 109.5
H62A C62 H62B 109.5
C59 C62 H62C 109.5
H62A C62 H62C 109.5
H62B C62 H62C 109.5
C65 O1 C64 123.7(7)
C64 C63 H63A 109.5
C64 C63 H63B 109.5
H63A C63 H63B 109.5
C64 C63 H63C 109.5
H63A C63 H63C 109.5
H63B C63 H63C 109.5
O1 C64 C63 116.6(7)
O1 C64 H64A 108.1
C63 C64 H64A 108.1
O1 C64 H64B 108.1
C63 C64 H64B 108.1
H64A C64 H64B 107.3
O1 C65 C66 115.2(6)
O1 C65 H65A 108.5
C66 C65 H65A 108.5
O1 C65 H65B 108.5
C66 C65 H65B 108.5
H65A C65 H65B 107.5
C65 C66 H66A 109.5
C65 C66 H66B 109.5
H66A C66 H66B 109.5
C65 C66 H66C 109.5
H66A C66 H66C 109.5
H66B C66 H66C 109.5

loop_
_geom_bond_atom_site_label_1
_geom_bond_atom_site_label_2
_geom_bond_distance
N1 C1 1.376(4)
N1 C2 1.378(5)
N1 C4 1.431(4)
N2 C1 1.372(4)
N2 C3 1.391(5)
N2 C13 1.431(4)
N3 C1 1.298(4)
N3 N4 1.361(4)
N4 C22 1.407(4)
N5 N6 1.350(4)
N5 C35 1.393(4)
N6 C42 1.315(4)
N7 C43 1.369(4)
N7 C42 1.372(4)
N7 C45 1.447(4)
N8 C42 1.369(4)
N8 C44 1.393(5)
N8 C54 1.443(4)
C2 C3 1.330(6)
C2 H2 0.9500
C3 H3 0.9500
C4 C5 1.389(5)
C4 C9 1.389(6)
C5 C6 1.382(5)
C5 C10 1.509(5)
C6 C7 1.382(5)
C6 H6 0.9500
C7 C8 1.396(5)
C7 C11 1.515(5)
C8 C9 1.384(5)
C8 H8 0.9500
C9 C12 1.515(5)
C10 H10A 0.9800
C10 H10B 0.9800
C10 H10C 0.9800
C11 H11A 0.9800
C11 H11B 0.9800
C11 H11C 0.9800
C12 H12A 0.9800
C12 H12B 0.9800
C12 H12C 0.9800
C13 C14 1.381(6)
C13 C18 1.396(6)
C14 C15 1.398(6)
C14 C19 1.489(7)
C15 C16 1.382(7)
C15 H15 0.9500
C16 C17 1.370(6)
C16 C20 1.501(6)
C17 C18 1.388(5)
C17 H17 0.9500
C18 C21 1.501(6)
C19 H19A 0.9800
C19 H19B 0.9800
C19 H19C 0.9800
C20 H20A 0.9800
C20 H20B 0.9800
C20 H20C 0.9800
C21 H21A 0.9800
C21 H21B 0.9800
C21 H21C 0.9800
C22 C23 1.404(5)
C22 C27 1.421(5)
C23 C24 1.394(5)
C23 C28 1.515(5)
C24 C25 1.401(5)
C24 C29 1.516(5)
C25 C26 1.405(5)
C25 C32 1.506(4)
C26 C27 1.386(5)
C26 C30 1.514(5)
C27 C31 1.525(5)
C28 H28A 0.9800
C28 H28B 0.9800
C28 H28C 0.9800
C29 H29A 0.9800
C29 H29B 0.9800
C29 H29C 0.9800
C30 H30A 0.9800
C30 H30B 0.9800
C30 H30C 0.9800
C31 H31A 0.9800
C31 H31B 0.9800
C31 H31C 0.9800
C32 C37 1.393(5)
C32 C33 1.407(5)
C33 C34 1.396(5)
C33 C38 1.521(4)
C34 C35 1.420(4)
C34 C39 1.514(5)
C35 C36 1.418(4)
C36 C37 1.388(5)
C36 C40 1.516(4)
C37 C41 1.515(5)
C38 H38A 0.9800
C38 H38B 0.9800
C38 H38C 0.9800
C39 H39A 0.9800
C39 H39B 0.9800
C39 H39C 0.9800
C40 H40A 0.9800
C40 H40B 0.9800
C40 H40C 0.9800
C41 H41A 0.9800
C41 H41B 0.9800
C41 H41C 0.9800
C43 C44 1.335(5)
C43 H43 0.9500
C44 H44 0.9500
C45 C50 1.387(5)
C45 C46 1.392(5)
C46 C47 1.382(5)
C46 C51 1.506(6)
C47 C48 1.395(7)
C47 H47 0.9500
C48 C49 1.391(6)
C48 C52 1.518(5)
C49 C50 1.384(5)
C49 H49 0.9500
C50 C53 1.510(5)
C51 H51A 0.9800
C51 H51B 0.9800
C51 H51C 0.9800
C52 H52A 0.9800
C52 H52B 0.9800
C52 H52C 0.9800
C53 H53A 0.9800
C53 H53B 0.9800
C53 H53C 0.9800
C54 C59 1.388(5)
C54 C55 1.393(5)
C55 C56 1.394(5)
C55 C60 1.506(6)
C56 C57 1.392(7)
C56 H56 0.9500
C57 C58 1.385(7)
C57 C61 1.518(6)
C58 C59 1.389(6)
C58 H58 0.9500
C59 C62 1.507(6)
C60 H60A 0.9800
C60 H60B 0.9800
C60 H60C 0.9800
C61 H61A 0.9800
C61 H61B 0.9800
C61 H61C 0.9800
C62 H62A 0.9800
C62 H62B 0.9800
C62 H62C 0.9800
O1 C65 1.305(8)
O1 C64 1.382(8)
C63 C64 1.389(9)
C63 H63A 0.9800
C63 H63B 0.9800
C63 H63C 0.9800
C64 H64A 0.9900
C64 H64B 0.9900
C65 C66 1.444(8)
C65 H65A 0.9900
C65 H65B 0.9900
C66 H66A 0.9800
C66 H66B 0.9800
C66 H66C 0.9800

loop_
_geom_torsion_atom_site_label_1
_geom_torsion_atom_site_label_2
_geom_torsion_atom_site_label_3
_geom_torsion_atom_site_label_4
_geom_torsion
C1 N3 N4 C22 -169.7(3)
C35 N5 N6 C42 179.0(3)
N4 N3 C1 N2 4.6(7)
N4 N3 C1 N1 180.0(3)
C3 N2 C1 N3 177.5(5)
C13 N2 C1 N3 -15.8(7)
C3 N2 C1 N1 1.6(5)
C13 N2 C1 N1 168.3(4)
C2 N1 C1 N3 -177.6(4)
C4 N1 C1 N3 6.2(6)
C2 N1 C1 N2 -1.0(4)
C4 N1 C1 N2 -177.2(3)
C1 N1 C2 C3 0.0(5)
C4 N1 C2 C3 176.1(4)
N1 C2 C3 N2 1.0(6)
C1 N2 C3 C2 -1.7(6)
C13 N2 C3 C2 -169.1(4)
C1 N1 C4 C5 -94.3(4)
C2 N1 C4 C5 90.1(5)
C1 N1 C4 C9 82.9(4)
C2 N1 C4 C9 -92.7(5)
C9 C4 C5 C6 0.9(5)
N1 C4 C5 C6 177.9(3)
C9 C4 C5 C10 -177.9(3)
N1 C4 C5 C10 -0.9(5)
C4 C5 C6 C7 -1.0(5)
C10 C5 C6 C7 177.7(4)
C5 C6 C7 C8 0.2(6)
C5 C6 C7 C11 -177.7(4)
C6 C7 C8 C9 0.9(6)
C11 C7 C8 C9 178.9(4)
C7 C8 C9 C4 -1.1(6)
C7 C8 C9 C12 -178.9(4)
C5 C4 C9 C8 0.2(6)
N1 C4 C9 C8 -176.9(3)
C5 C4 C9 C12 178.0(4)
N1 C4 C9 C12 0.9(5)
C1 N2 C13 C14 96.7(5)
C3 N2 C13 C14 -98.3(5)
C1 N2 C13 C18 -85.7(5)
C3 N2 C13 C18 79.3(5)
C18 C13 C14 C15 0.9(5)
N2 C13 C14 C15 178.4(3)
C18 C13 C14 C19 179.6(4)
N2 C13 C14 C19 -2.8(6)
C13 C14 C15 C16 -0.7(6)
C19 C14 C15 C16 -179.5(4)
C14 C15 C16 C17 0.2(6)
C14 C15 C16 C20 -178.7(4)
C15 C16 C17 C18 0.4(6)
C20 C16 C17 C18 179.2(4)
C16 C17 C18 C13 -0.2(6)
C16 C17 C18 C21 179.5(4)
C14 C13 C18 C17 -0.4(5)
N2 C13 C18 C17 -178.0(3)
C14 C13 C18 C21 179.8(4)
N2 C13 C18 C21 2.2(5)
N3 N4 C22 C23 -141.6(3)
N3 N4 C22 C27 40.8(5)
N4 C22 C23 C24 178.2(3)
C27 C22 C23 C24 -4.2(5)
N4 C22 C23 C28 -2.5(5)
C27 C22 C23 C28 175.1(3)
C22 C23 C24 C25 0.5(5)
C28 C23 C24 C25 -178.8(4)
C22 C23 C24 C29 179.9(3)
C28 C23 C24 C29 0.6(6)
C23 C24 C25 C26 1.9(5)
C29 C24 C25 C26 -177.5(3)
C23 C24 C25 C32 177.9(3)
C29 C24 C25 C32 -1.6(5)
C24 C25 C26 C27 -0.6(5)
C32 C25 C26 C27 -176.6(3)
C24 C25 C26 C30 178.6(3)
C32 C25 C26 C30 2.6(5)
C25 C26 C27 C22 -3.0(5)
C30 C26 C27 C22 177.8(3)
C25 C26 C27 C31 172.0(4)
C30 C26 C27 C31 -7.2(6)
C23 C22 C27 C26 5.5(5)
N4 C22 C27 C26 -177.0(3)
C23 C22 C27 C31 -169.4(4)
N4 C22 C27 C31 8.1(5)
C24 C25 C32 C37 95.7(4)
C26 C25 C32 C37 -88.4(4)
C24 C25 C32 C33 -84.4(4)
C26 C25 C32 C33 91.6(4)
C37 C32 C33 C34 -0.6(5)
C25 C32 C33 C34 179.5(3)
C37 C32 C33 C38 -179.6(3)
C25 C32 C33 C38 0.4(5)
C32 C33 C34 C35 -4.3(5)
C38 C33 C34 C35 174.7(3)
C32 C33 C34 C39 172.3(3)
C38 C33 C34 C39 -8.7(5)
N6 N5 C35 C36 -154.5(3)
N6 N5 C35 C34 26.3(5)
C33 C34 C35 N5 -174.4(3)
C39 C34 C35 N5 9.0(5)
C33 C34 C35 C36 6.5(5)
C39 C34 C35 C36 -170.1(3)
N5 C35 C36 C37 177.1(3)
C34 C35 C36 C37 -3.8(5)
N5 C35 C36 C40 -0.5(5)
C34 C35 C36 C40 178.7(3)
C35 C36 C37 C32 -1.2(5)
C40 C36 C37 C32 176.3(3)
C35 C36 C37 C41 179.2(3)
C40 C36 C37 C41 -3.3(5)
C33 C32 C37 C36 3.4(5)
C25 C32 C37 C36 -176.6(3)
C33 C32 C37 C41 -177.0(3)
C25 C32 C37 C41 3.0(5)
N5 N6 C42 N8 1.4(6)
N5 N6 C42 N7 -176.9(3)
C44 N8 C42 N6 -178.8(4)
C54 N8 C42 N6 4.0(7)
C44 N8 C42 N7 -0.3(4)
C54 N8 C42 N7 -177.6(3)
C43 N7 C42 N6 179.3(3)
C45 N7 C42 N6 -6.3(5)
C43 N7 C42 N8 0.6(4)
C45 N7 C42 N8 175.0(3)
C42 N7 C43 C44 -0.6(5)
C45 N7 C43 C44 -174.6(4)
N7 C43 C44 N8 0.4(5)
C42 N8 C44 C43 0.0(5)
C54 N8 C44 C43 177.4(4)
C43 N7 C45 C50 94.8(5)
C42 N7 C45 C50 -78.5(4)
C43 N7 C45 C46 -88.4(5)
C42 N7 C45 C46 98.3(4)
C50 C45 C46 C47 0.0(5)
N7 C45 C46 C47 -176.7(3)
C50 C45 C46 C51 179.1(4)
N7 C45 C46 C51 2.4(5)
C45 C46 C47 C48 0.7(6)
C51 C46 C47 C48 -178.4(4)
C46 C47 C48 C49 -0.7(6)
C46 C47 C48 C52 178.8(4)
C47 C48 C49 C50 -0.1(6)
C52 C48 C49 C50 -179.5(4)
C48 C49 C50 C45 0.8(5)
C48 C49 C50 C53 179.1(4)
C46 C45 C50 C49 -0.7(5)
N7 C45 C50 C49 176.0(3)
C46 C45 C50 C53 -179.1(3)
N7 C45 C50 C53 -2.4(5)
C42 N8 C54 C59 -106.4(4)
C44 N8 C54 C59 76.7(5)
C42 N8 C54 C55 76.3(5)
C44 N8 C54 C55 -100.6(4)
C59 C54 C55 C56 -0.7(5)
N8 C54 C55 C56 176.5(3)
C59 C54 C55 C60 178.1(3)
N8 C54 C55 C60 -4.7(5)
C54 C55 C56 C57 0.6(5)
C60 C55 C56 C57 -178.3(4)
C55 C56 C57 C58 -0.6(6)
C55 C56 C57 C61 -179.5(4)
C56 C57 C58 C59 0.8(6)
C61 C57 C58 C59 179.7(4)
C55 C54 C59 C58 0.9(5)
N8 C54 C59 C58 -176.3(3)
C55 C54 C59 C62 -177.8(3)
N8 C54 C59 C62 5.0(5)
C57 C58 C59 C54 -1.0(6)
C57 C58 C59 C62 177.8(4)
C65 O1 C64 C63 -128.8(11)
C64 O1 C65 C66 179.3(9)

loop_
_publcif_info_datablock.id
_publcif_info_datablock.publ_exptl
_publcif_info_datablock.publ_geom
_publcif_info_datablock.structure
{a09a77bc-aa63-4297-8d68-4c9aaf50e362} y y y

loop_
_publcif_info_exptl_table_extra_item
sin_theta_over_lambda_max

loop_
_publcif_info_tables.block_id
_publcif_info_tables.reference_item
{a09a77bc-aa63-4297-8d68-4c9aaf50e362} '_publcif_info_datablock.publ_exptl'
